data_4122514
loop_
_publ_author_name
'Zhao, Xiang'
'Wong, Matthew'
'Mao, Chengyu'
'Trieu, Thuong Xinh'
'Zhang, Jian'
'Feng, Pingyun'
'Bu, Xianhui'

_publ_section_title
;
 Size-selective crystallization of homochiral camphorate metal-organic
 frameworks for lanthanide separation.
;
_journal_issue 36
_journal_name_full 'Journal of the American Chemical Society'
_journal_page_first 12572
_journal_page_last 12575
_journal_paper_doi 10.1021/ja5067306
_journal_volume 136
_journal_year 2014
_chemical_absolute_configuration rm
_chemical_formula_moiety 'C12 H18 O7 Sm'
_chemical_formula_sum 'C12 H18 O7 Sm'
_chemical_formula_weight 424.62
_chemical_name_systematic
; 
 ? 
;
_space_group_IT_number 170
_symmetry_cell_setting hexagonal
_symmetry_space_group_name_Hall 'P 65'
_symmetry_space_group_name_H-M 'P 65'
_atom_sites_solution_hydrogens geom
_atom_sites_solution_primary direct
_atom_sites_solution_secondary difmap
_audit_creation_method SHELXL-97
_cell_angle_alpha 90.00
_cell_angle_beta 90.00
_cell_angle_gamma 120.00
_cell_formula_units_Z 6
_cell_length_a 10.955(0)
_cell_length_b 10.955(0)
_cell_length_c 21.2260(3)
_cell_measurement_temperature 173(2)
_cell_volume 2206.09(3)
_computing_structure_refinement 'SHELXL-97 (Sheldrick, 1997)'
_computing_structure_solution 'SHELXS-97 (Sheldrick, 1990)'
_diffrn_ambient_temperature 173(2)
_diffrn_measured_fraction_theta_full 0.986
_diffrn_measured_fraction_theta_max 0.986
_diffrn_radiation_monochromator graphite
_diffrn_radiation_source 'fine-focus sealed tube'
_diffrn_radiation_type MoK\a
_diffrn_radiation_wavelength 0.71073
_diffrn_reflns_av_R_equivalents 0.0328
_diffrn_reflns_av_sigmaI/netI 0.0400
_diffrn_reflns_limit_h_max 15
_diffrn_reflns_limit_h_min -14
_diffrn_reflns_limit_k_max 11
_diffrn_reflns_limit_k_min -14
_diffrn_reflns_limit_l_max 28
_diffrn_reflns_limit_l_min -29
_diffrn_reflns_number 14330
_diffrn_reflns_theta_full 30.53
_diffrn_reflns_theta_max 30.53
_diffrn_reflns_theta_min 2.35
_exptl_absorpt_coefficient_mu 4.019
_exptl_absorpt_correction_T_max 0.7461
_exptl_absorpt_correction_T_min 0.6262
_exptl_absorpt_correction_type multi-scan
_exptl_absorpt_process_details 'SADABS 2012/1'
_exptl_crystal_colour pink
_exptl_crystal_density_diffrn 1.922
_exptl_crystal_density_method 'not measured'
_exptl_crystal_description prism
_exptl_crystal_F_000 1254
_exptl_crystal_size_max 0.059
_exptl_crystal_size_mid 0.055
_exptl_crystal_size_min 0.052
_refine_diff_density_max 0.745
_refine_diff_density_min -0.678
_refine_diff_density_rms 0.108
_refine_ls_abs_structure_details 'Flack H D (1983), Acta Cryst. A39, 876-881'
_refine_ls_abs_structure_Flack -0.009(17)
_refine_ls_extinction_method none
_refine_ls_goodness_of_fit_ref 1.046
_refine_ls_hydrogen_treatment constr
_refine_ls_matrix_type full
_refine_ls_number_parameters 181
_refine_ls_number_reflns 4202
_refine_ls_number_restraints 1
_refine_ls_restrained_S_all 1.046
_refine_ls_R_factor_all 0.0324
_refine_ls_R_factor_gt 0.0281
_refine_ls_shift/su_max 0.002
_refine_ls_shift/su_mean 0.000
_refine_ls_structure_factor_coef Fsqd
_refine_ls_weighting_details 'calc w=1/[\s^2^(Fo^2^)+(0.0298P)^2^+0.2143P] where P=(Fo^2^+2Fc^2^)/3'
_refine_ls_weighting_scheme calc
_refine_ls_wR_factor_gt 0.0610
_refine_ls_wR_factor_ref 0.0625
_reflns_number_gt 3825
_reflns_number_total 4202
_reflns_threshold_expression >2sigma(I)
_cod_data_source_file ja5067306_si_002.cif
_cod_data_source_block CPM-25-Sm-D
_cod_depositor_comments
;
The following automatic conversions were performed:

'_symmetry_cell_setting' value 'Hexagonal' changed to 'hexagonal'
according to
/home/saulius/struct/COD-crude-data--automatic-downloads/rss-feeds/ACS/lib/dictionaries/cif_core.dic
dictionary named 'cif_core.dic' version 2.4.2 from 2011-04-26.

Automatic conversion script
Id: cif_fix_values 2281 2013-09-26 08:29:07Z andrius 

 Adding full bibliography for 4122510--4122534.cif.
;
_cod_original_cell_volume 2206.09(4)
_cod_database_code 4122514

loop_
_symmetry_equiv_pos_as_xyz
'x, y, z'
'-y, x-y, z+2/3'
'-x+y, -x, z+1/3'
'-x, -y, z+1/2'
'y, -x+y, z+1/6'
'x-y, x, z+5/6'

loop_
_atom_site_label
_atom_site_type_symbol
_atom_site_fract_x
_atom_site_fract_y
_atom_site_fract_z
_atom_site_U_iso_or_equiv
_atom_site_adp_type
_atom_site_occupancy
_atom_site_symmetry_multiplicity
_atom_site_calc_flag
_atom_site_refinement_flags
Sm1 Sm 0.96698(2) 1.19157(2) 0.017710(19) 0.02067(6) Uani 1 1 d .
O3 O 0.7424(4) 0.9945(4) 0.03415(18) 0.0397(9) Uani 1 1 d .
O1W O 1.0936(4) 1.3371(4) -0.08014(18) 0.0451(10) Uani 1 1 d .
H1WA H 1.0726 1.2849 -0.1108 0.068 Uiso 1 1 calc R
C10 C 0.6344(5) 0.9256(4) 0.0006(2) 0.0267(9) Uani 1 1 d .
C3 C 0.4936(5) 0.8506(5) 0.0342(2) 0.0299(10) Uani 1 1 d .
H3A H 0.4978 0.9142 0.0677 0.036 Uiso 1 1 calc R
C9 C 0.5089(7) 0.6312(6) 0.0240(5) 0.081(3) Uani 1 1 d .
H9A H 0.6097 0.6809 0.0196 0.121 Uiso 1 1 calc R
H9B H 0.4663 0.6204 -0.0167 0.121 Uiso 1 1 calc R
H9C H 0.4783 0.5400 0.0420 0.121 Uiso 1 1 calc R
C2 C 0.4656(5) 0.7138(6) 0.0667(3) 0.0395(12) Uani 1 1 d .
O6 O 0.9516(3) 1.0201(4) -0.06671(18) 0.0284(7) Uani 1 1 d .
C11 C 1.0775(4) 1.0437(5) -0.0589(2) 0.0275(10) Uani 1 1 d .
C12 C 1.1265(7) 0.9596(7) -0.0956(3) 0.0481(15) Uani 1 1 d .
H12A H 1.1978 1.0199 -0.1250 0.072 Uiso 1 1 calc R
H12B H 1.0483 0.8857 -0.1180 0.072 Uiso 1 1 calc R
H12C H 1.1648 0.9191 -0.0672 0.072 Uiso 1 1 calc R
C5 C 0.2549(6) 0.6715(7) 0.0141(4) 0.0621(18) Uani 1 1 d .
H5A H 0.1657 0.6685 0.0206 0.075 Uiso 1 1 calc R
H5B H 0.2418 0.6036 -0.0183 0.075 Uiso 1 1 calc R
C4 C 0.3692(6) 0.8216(7) -0.0067(4) 0.0570(18) Uani 1 1 d .
H4A H 0.3916 0.8236 -0.0510 0.068 Uiso 1 1 calc R
H4B H 0.3388 0.8897 0.0010 0.068 Uiso 1 1 calc R
C8 C 0.5500(8) 0.7408(9) 0.1281(4) 0.085(3) Uani 1 1 d .
H8A H 0.6489 0.7895 0.1187 0.128 Uiso 1 1 calc R
H8B H 0.5241 0.6525 0.1481 0.128 Uiso 1 1 calc R
H8C H 0.5295 0.7974 0.1559 0.128 Uiso 1 1 calc R
O5 O 1.1554(4) 1.1337(4) -0.01993(19) 0.0409(9) Uani 1 1 d .
O4 O 0.6389(4) 0.9135(4) -0.05765(18) 0.0420(9) Uani 1 1 d .
O1 O 0.2666(5) 0.4480(4) 0.1410(2) 0.0548(12) Uani 1 1 d .
C6 C 0.2457(5) 0.4806(5) 0.0886(3) 0.0356(12) Uani 1 1 d .
C1 C 0.3024(4) 0.6354(5) 0.0748(2) 0.0294(10) Uani 1 1 d .
C7 C 0.2627(9) 0.6989(7) 0.1309(4) 0.067(2) Uani 1 1 d .
H7A H 0.1620 0.6502 0.1356 0.101 Uiso 1 1 calc R
H7B H 0.2966 0.7970 0.1232 0.101 Uiso 1 1 calc R
H7C H 0.3047 0.6887 0.1688 0.101 Uiso 1 1 calc R
O2 O 0.1801(4) 0.3904(4) 0.0458(2) 0.0560(12) Uani 1 1 d .

loop_
_atom_site_aniso_label
_atom_site_aniso_U_11
_atom_site_aniso_U_22
_atom_site_aniso_U_33
_atom_site_aniso_U_23
_atom_site_aniso_U_13
_atom_site_aniso_U_12
Sm1 0.01973(9) 0.01849(9) 0.02189(9) -0.00148(8) -0.00206(9) 0.00814(8)
O3 0.0256(16) 0.0356(18) 0.036(2) 0.0027(15) -0.0050(15) -0.0012(15)
O1W 0.051(2) 0.0324(19) 0.034(2) 0.0019(16) 0.0023(18) 0.0074(17)
C10 0.028(2) 0.0216(19) 0.030(3) 0.0071(17) 0.0054(18) 0.0116(17)
C3 0.030(2) 0.025(2) 0.034(3) 0.0144(18) 0.0045(19) 0.0131(18)
C9 0.056(4) 0.038(3) 0.153(8) 0.029(5) 0.068(5) 0.028(3)
C2 0.026(2) 0.035(3) 0.048(3) 0.017(2) 0.008(2) 0.008(2)
O6 0.0236(16) 0.0291(16) 0.0320(17) -0.0049(13) -0.0058(14) 0.0129(13)
C11 0.024(2) 0.039(3) 0.025(2) -0.001(2) -0.0017(19) 0.019(2)
C12 0.053(3) 0.067(4) 0.046(4) -0.011(3) -0.002(3) 0.046(3)
C5 0.035(3) 0.059(4) 0.076(5) 0.013(4) -0.019(3) 0.011(3)
C4 0.031(3) 0.060(4) 0.078(5) 0.014(3) -0.010(3) 0.021(3)
C8 0.051(4) 0.076(5) 0.075(5) 0.037(4) -0.023(4) -0.009(4)
O5 0.0305(18) 0.056(2) 0.040(2) -0.0163(19) -0.0066(16) 0.0242(18)
O4 0.044(2) 0.049(2) 0.0254(19) 0.0010(17) 0.0084(16) 0.0176(17)
O1 0.071(3) 0.038(2) 0.050(3) 0.0170(19) 0.020(2) 0.023(2)
C6 0.025(2) 0.026(2) 0.044(3) -0.004(2) 0.014(2) 0.0040(18)
C1 0.0192(19) 0.033(2) 0.030(2) 0.008(2) 0.0083(18) 0.0090(18)
C7 0.091(5) 0.047(4) 0.072(5) 0.001(3) 0.024(4) 0.041(4)
O2 0.035(2) 0.035(2) 0.080(3) -0.025(2) -0.008(2) 0.0037(17)

loop_
_atom_type_symbol
_atom_type_description
_atom_type_scat_dispersion_real
_atom_type_scat_dispersion_imag
_atom_type_scat_source
C C 0.0033 0.0016 'International Tables Vol C Tables 4.2.6.8 and 6.1.1.4'
H H 0.0000 0.0000 'International Tables Vol C Tables 4.2.6.8 and 6.1.1.4'
O O 0.0106 0.0060 'International Tables Vol C Tables 4.2.6.8 and 6.1.1.4'
Sm Sm -0.1638 3.4418 'International Tables Vol C Tables 4.2.6.8 and 6.1.1.4'

loop_
_geom_angle_atom_site_label_1
_geom_angle_atom_site_label_2
_geom_angle_atom_site_label_3
_geom_angle
_geom_angle_site_symmetry_1
_geom_angle_site_symmetry_3
O4 Sm1 O2 75.76(15) 5_565 1_665
O4 Sm1 O1 80.62(15) 5_565 6_664
O2 Sm1 O1 108.54(16) 1_665 6_664
O4 Sm1 O3 83.29(14) 5_565 .
O2 Sm1 O3 156.51(15) 1_665 .
O1 Sm1 O3 77.84(15) 6_664 .
O4 Sm1 O6 78.31(13) 5_565 5_565
O2 Sm1 O6 85.97(15) 1_665 5_565
O1 Sm1 O6 150.51(14) 6_664 5_565
O3 Sm1 O6 79.40(13) . 5_565
O4 Sm1 O6 159.40(13) 5_565 .
O2 Sm1 O6 122.35(13) 1_665 .
O1 Sm1 O6 100.40(14) 6_664 .
O3 Sm1 O6 76.90(13) . .
O6 Sm1 O6 92.41(9) 5_565 .
O4 Sm1 O1W 126.38(13) 5_565 .
O2 Sm1 O1W 69.46(15) 1_665 .
O1 Sm1 O1W 73.61(14) 6_664 .
O3 Sm1 O1W 133.16(13) . .
O6 Sm1 O1W 135.84(13) 5_565 .
O6 Sm1 O1W 72.77(12) . .
O4 Sm1 O5 137.93(13) 5_565 .
O2 Sm1 O5 76.00(14) 1_665 .
O1 Sm1 O5 138.31(15) 6_664 .
O3 Sm1 O5 114.86(14) . .
O6 Sm1 O5 69.18(13) 5_565 .
O6 Sm1 O5 50.43(11) . .
O1W Sm1 O5 69.53(14) . .
O4 Sm1 C11 157.35(13) 5_565 .
O2 Sm1 C11 99.17(14) 1_665 .
O1 Sm1 C11 121.51(15) 6_664 .
O3 Sm1 C11 96.09(14) . .
O6 Sm1 C11 79.33(13) 5_565 .
O6 Sm1 C11 25.63(10) . .
O1W Sm1 C11 69.63(14) . .
O5 Sm1 C11 24.81(11) . .
C10 O3 Sm1 134.9(3) . .
O4 C10 O3 123.3(4) . .
O4 C10 C3 119.6(4) . .
O3 C10 C3 117.1(4) . .
C4 C3 C10 114.2(4) . .
C4 C3 C2 109.5(4) . .
C10 C3 C2 113.1(4) . .
C9 C2 C8 106.5(6) . .
C9 C2 C3 110.2(5) . .
C8 C2 C3 112.7(5) . .
C9 C2 C1 110.7(5) . .
C8 C2 C1 115.2(5) . .
C3 C2 C1 101.6(4) . .
C11 O6 Sm1 141.4(3) . 6_654
C11 O6 Sm1 95.3(3) . .
Sm1 O6 Sm1 115.59(11) 6_654 .
O5 C11 O6 119.3(5) . .
O5 C11 C12 121.4(4) . .
O6 C11 C12 119.4(4) . .
O5 C11 Sm1 60.3(3) . .
O6 C11 Sm1 59.0(3) . .
C12 C11 Sm1 176.1(4) . .
C1 C5 C4 108.5(5) . .
C3 C4 C5 103.0(5) . .
C11 O5 Sm1 94.9(3) . .
C10 O4 Sm1 148.2(3) . 6_654
C6 O1 Sm1 130.0(4) . 5_455
O1 C6 O2 122.6(5) . .
O1 C6 C1 118.0(5) . .
O2 C6 C1 119.3(5) . .
C5 C1 C6 117.0(5) . .
C5 C1 C7 109.1(5) . .
C6 C1 C7 107.8(4) . .
C5 C1 C2 102.2(4) . .
C6 C1 C2 110.7(4) . .
C7 C1 C2 109.9(5) . .
C6 O2 Sm1 145.2(4) . 1_445

loop_
_geom_bond_atom_site_label_1
_geom_bond_atom_site_label_2
_geom_bond_distance
_geom_bond_site_symmetry_2
Sm1 O4 2.336(4) 5_565
Sm1 O2 2.337(4) 1_665
Sm1 O1 2.346(4) 6_664
Sm1 O3 2.350(3) .
Sm1 O6 2.447(3) 5_565
Sm1 O6 2.540(3) .
Sm1 O1W 2.563(4) .
Sm1 O5 2.571(3) .
Sm1 C11 2.949(5) .
O3 C10 1.258(6) .
C10 O4 1.247(6) .
C10 C3 1.516(6) .
C3 C4 1.510(7) .
C3 C2 1.535(7) .
C9 C2 1.515(9) .
C2 C8 1.539(9) .
C2 C1 1.558(6) .
O6 C11 1.281(5) .
O6 Sm1 2.447(3) 6_654
C11 O5 1.242(6) .
C11 C12 1.495(7) .
C5 C1 1.515(8) .
C5 C4 1.552(9) .
O4 Sm1 2.336(4) 6_654
O1 C6 1.224(7) .
O1 Sm1 2.346(4) 5_455
C6 O2 1.268(6) .
C6 C1 1.515(7) .
C1 C7 1.546(8) .
O2 Sm1 2.337(4) 1_445
